data_9016708
loop_
_publ_author_name
'Rozhdestvenskaya, I.'
'Mugnaioli, E.'
'Czank, M.'
'Depmeier, W.'
'Kolb, U.'
'Reinholdt, A.'
'Weirich, T.'

_publ_section_title
;
 The structure of charoite, (K,Sr,Ba,Mn)15-16(Ca,Na)32[(Si70(O,OH)180)](OH,F)4.0*nH2O,
 solved by conventional and automated electron diffraction
 Note: this is polytype charoite-90
;
_journal_name_full 'Mineralogical Magazine'
_journal_page_first 159
_journal_page_last 177
_journal_paper_doi 10.1180/minmag.2010.074.1.159
_journal_volume 74
_journal_year 2010
_chemical_compound_source 'Murun massif, Yakutiya, Russia'
_chemical_formula_sum 'Ba0.16 Ca12.82 F H4.18 K6.94 Mn0.18 Na3.18 O92.59 Si35 Sr0.5'
_chemical_name_mineral Charoite
_space_group_IT_number 11
_symmetry_space_group_name_Hall '-P 2yb'
_symmetry_space_group_name_H-M 'P 1 21/m 1'
_cell_angle_alpha 90
_cell_angle_beta 90.0
_cell_angle_gamma 90
_cell_formula_units_Z 2
_cell_length_a 31.96
_cell_length_b 19.64
_cell_length_c 7.09
_cell_volume 4450.353
_database_code_amcsd 0017698
_exptl_crystal_density_diffrn 2.553
_cod_original_formula_sum 'K6.94 Ba.16 Mn.18 Sr.5 Ca12.82 Na3.18 Si35 O92.59 F H4.18'
_cod_database_code 9016708

loop_
_space_group_symop_operation_xyz
x,y,z
x,1/2-y,z
-x,1/2+y,-z
-x,-y,-z

loop_
_atom_site_label
_atom_site_fract_x
_atom_site_fract_y
_atom_site_fract_z
_atom_site_occupancy
_atom_site_U_iso_or_equiv
_atom_site_type_symbol
_atom_site_attached_hydrogens
K1 0.48570 0.25000 0.12770 1.00000 0.05100 K 0
K2 0.59840 0.25000 0.63100 1.00000 0.05100 K 0
K3 0.73970 0.11400 0.62730 1.00000 0.07400 K 0
K4 0.35620 0.25000 0.85150 0.57000 0.08800 K 0
BaK4 0.35620 0.25000 0.85150 0.16000 0.08800 Ba 0
MnK4 0.35620 0.25000 0.85150 0.18000 0.08800 Mn 0
K5 0.69030 0.25000 0.13500 0.55000 0.09600 K 0
K6 0.20600 0.04530 0.87870 0.79000 0.05400 K 0
K7 0.04950 0.19600 0.87000 0.12000 0.01600 K 0
Sr 0.34190 0.25000 0.38000 0.50000 0.07800 Sr 0
CaNa1 0.96540 0.06400 0.62060 0.36000 0.05800 Ca 0
Na1 0.96540 0.06400 0.62060 0.64000 0.05800 Na 0
CaNa2 0.96680 0.07590 0.13410 0.05000 0.06000 Ca 0
Na2 0.96680 0.07590 0.13410 0.95000 0.06000 Na 0
Ca1 0.87690 0.14740 0.37860 1.00000 0.05800 Ca 0
Ca2 0.87800 0.14460 0.88140 1.00000 0.05700 Ca 0
Ca3 0.54120 0.04290 0.87870 1.00000 0.05200 Ca 0
Ca4 0.54150 0.03970 0.37680 1.00000 0.04500 Ca 0
Ca5 0.34780 0.07150 0.12150 1.00000 0.05300 Ca 0
Ca6 0.34840 0.07060 0.62570 1.00000 0.05700 Ca 0
Si1 0.49750 0.17540 0.62610 1.00000 0.06800 Si 0
Si2 0.44250 0.10330 0.33720 1.00000 0.04800 Si 0
Si3 0.44180 0.10510 0.90500 1.00000 0.05700 Si 0
Si4 0.58810 0.17230 0.12720 1.00000 0.05500 Si 0
Si5 0.63990 0.10390 0.41970 1.00000 0.04400 Si 0
Si6 0.63810 0.10140 0.84640 1.00000 0.06900 Si 0
Si7 0.70360 0.05580 0.13320 1.00000 0.05100 Si 0
Si8 0.78580 0.13850 0.12490 1.00000 0.04400 Si 0
Si9 0.79210 0.25000 0.83800 1.00000 0.08300 Si 0
Si10 0.79180 0.25000 0.41600 1.00000 0.05300 Si 0
Si11 0.26600 0.17530 0.66060 1.00000 0.06800 Si 0
Si12 0.26620 0.17920 0.07920 1.00000 0.05600 Si 0
Si13 0.25180 0.06720 0.37190 1.00000 0.06300 Si 0
Si14 0.82880 0.01610 0.62620 1.00000 0.05200 Si 0
Si15 0.10590 0.02590 0.09640 1.00000 0.04000 Si 0
Si16 0.10720 0.02360 0.65040 1.00000 0.06200 Si 0
Si17 0.05730 0.10710 0.36990 1.00000 0.06300 Si 0
Si18 0.02020 0.25000 0.37840 1.00000 0.02100 Si 0
Si19 0.94690 0.25000 0.09060 1.00000 0.10500 Si 0
Si20 0.94790 0.25000 0.66000 1.00000 0.08000 Si 0
O1 0.51360 0.25000 0.63200 1.00000 0.06500 O 0
O2 0.46650 0.17120 0.80000 1.00000 0.07100 O 0
O3 0.46420 0.16370 0.45200 1.00000 0.07400 O 0
O4 0.53400 0.12510 0.62000 1.00000 0.07200 O 0
O5 0.44670 0.12710 0.11400 1.00000 0.11600 O 0
O6 0.39430 0.11120 0.39200 1.00000 0.07300 O 0
O7 0.46720 0.03160 0.38600 1.00000 0.07600 O 0
O8 0.39150 0.10870 0.86600 1.00000 0.06200 O 0
O9 0.46640 0.03520 0.86900 1.00000 0.06000 O 0
O10 0.57170 0.25000 0.11200 1.00000 0.07500 O 0
O11 0.61700 0.16640 0.31100 1.00000 0.04500 O 0
O12 0.61640 0.16870 0.95600 1.00000 0.07200 O 0
O13 0.55040 0.12150 0.13800 1.00000 0.07200 O 0
O14 0.68710 0.10210 0.31000 1.00000 0.05200 O 0
O15 0.65160 0.13080 0.63300 1.00000 0.09900 O 0
O16 0.61460 0.03570 0.41700 1.00000 0.07900 O 0
O17 0.68390 0.09520 0.95500 1.00000 0.08100 O 0
O18 0.61320 0.03210 0.86200 1.00000 0.07200 O 0
O19 0.75390 0.07320 0.12900 1.00000 0.05700 O 0
O20 0.30870 0.01880 0.87200 1.00000 0.08600 O 0
O21 0.76830 0.18880 0.31700 1.00000 0.06200 O 0
O22 0.77250 0.18450 0.94900 1.00000 0.08100 O 0
O23 0.83260 0.11440 0.13200 1.00000 0.07700 O 0
O24 0.77940 0.25000 0.62900 1.00000 0.04400 O 0
O25 0.84330 0.25000 0.86600 1.00000 0.05600 O 0
O26 0.84070 0.25000 0.39000 1.00000 0.04700 O 0
O27 0.24890 0.25000 0.59000 1.00000 0.08900 O 0
O28 0.24180 0.11640 0.54900 1.00000 0.05400 O 0
O29 0.24930 0.16740 0.86900 1.00000 0.07500 O 0
O30 0.31630 0.17770 0.62700 1.00000 0.07400 O 0
O31 0.24520 0.25000 0.16700 1.00000 0.05400 O 0
O32 0.24090 0.11930 0.18300 1.00000 0.08000 O 0
O33 0.31800 0.17590 0.10100 1.00000 0.07600 O 0
O34 0.22180 0.00620 0.36000 1.00000 0.03700 O 0
O35 0.29770 0.04510 0.38800 1.00000 0.10200 O 0
O36 0.15290 0.01620 0.18600 1.00000 0.08300 O 0
O37 0.15170 0.01800 0.54800 1.00000 0.07500 O 0
O38 0.83520 0.09250 0.63800 1.00000 0.08400 O 0
O39 0.08350 0.08810 0.19300 1.00000 0.07700 O 0
O40 0.11350 0.04680 0.86810 1.00000 0.04900 O 0
O41 0.92120 0.04430 0.89000 1.00000 0.06200 O 0
O42 0.91910 0.04340 0.36500 1.00000 0.06900 O 0
O43 0.08530 0.08720 0.55600 1.00000 0.08400 O 0
O44 0.05100 0.18420 0.36600 1.00000 0.08600 O 0
O45 0.01570 0.06030 0.37100 1.00000 0.06600 O 0
O46 0.99190 0.25000 0.18500 1.00000 0.10600 O 0
O47 0.99410 0.25000 0.56700 1.00000 0.13500 O 0
O48 0.96550 0.25000 0.87900 1.00000 0.04800 O 0
O49 0.92560 0.18110 0.13100 1.00000 0.07000 O 0
O50 0.92490 0.18090 0.62000 1.00000 0.05800 O 0
O-H 0.02000 0.05400 0.90100 0.50000 0.15400 O 1
FOH 0.02000 0.05400 0.90100 0.50000 0.15400 F 0
Wat1 0.71400 0.25000 0.60200 0.31000 0.01300 O 2
Wat2 0.17540 0.21150 0.33900 0.46000 0.04300 O 2
Wat3 0.40000 0.25000 0.54700 0.36000 0.06000 O 2

loop_
_cod_changelog_entry_id
_cod_changelog_entry_author
_cod_changelog_entry_date
_cod_changelog_entry_text
1
;cod-tools version 3.8.0
Id: cif_guess_AMCSD_atom_types 9574 2023-05-10 09:00:05Z saulius
;
2023-05-10T18:57:17+03:00
;Derived atom types and hydrogen counts
from atom names that follow the AMCSD naming convention
(Wat == water, O-H == hydroxyl).
;

loop_
_cod_related_entry_id
_cod_related_entry_database
_cod_related_entry_code
1 AMCSD 0017698
